data_4324409
loop_
_publ_author_name
'Andrew R. Geisheimer'
'John E. C. Wren'
'Vladimir K. Michaelis'
'Masayuki Kobayashi'
'Ken Sakai'
'Scott Kroeker'
'Daniel B. Leznoff'

_publ_contact_author_address
; 
 Department of Chemistry
 Simon Fraser University
 Burnaby, British Columbia
 V5A 1S6
;
_publ_contact_author_email dleznoff@sfu.ca
_publ_contact_author_fax 778-782-3765
_publ_contact_author_name 'Daniel B. Leznoff'
_publ_contact_author_phone 778-782-4887
_publ_section_title
;
 Aggregation of [Au(CN)4]- Anions: Examination by Crystallography and 15N
 CP-MAS NMR and the Structural Factors Influencing Intermolecular Au...N
 Interactions
;
_journal_name_full 'Inorganic Chemistry'
_journal_page_first 1265
_journal_page_last 1274
_journal_paper_doi 10.1021/ic101782v
_journal_volume 50
_journal_year 2011
_chemical_absolute_configuration ad
_chemical_formula_moiety 'C12 H25 Au3 Co1 N18 O4'
_chemical_formula_sum 'C12 H25 Au3 Co N18 O4'
_chemical_formula_weight 1135.28
_chemical_name_systematic ?
_space_group_IT_number 19
_symmetry_cell_setting orthorhombic
_symmetry_space_group_name_Hall 'P 2ac 2ab'
_symmetry_space_group_name_H-M 'P 21 21 21'
_atom_sites_solution_hydrogens geom
_atom_sites_solution_primary direct
_cell_angle_alpha 90
_cell_angle_beta 90
_cell_angle_gamma 90
_cell_formula_units_Z 4
_cell_length_a 7.40440(10)
_cell_length_b 18.9411(3)
_cell_length_c 21.4134(3)
_cell_measurement_reflns_used 49459
_cell_measurement_temperature 293
_cell_measurement_theta_max 32.323
_cell_measurement_theta_min 1.902
_cell_volume 3003.18(8)
_computing_cell_refinement
;
 Bruker SMART
;
_computing_data_collection
;
 Bruker SMART
;
_computing_data_reduction
;
 Bruker SAINT
;
_computing_structure_refinement
;
 Crystals
;
_computing_structure_solution
; 
 SIR92 (Altomare et al, 1994) 
;
_diffrn_ambient_temperature 293
_diffrn_measured_fraction_theta_full 0.996
_diffrn_measured_fraction_theta_max 0.996
_diffrn_measurement_device_type 'Bruker SMART APEX II CCD area Detector'
_diffrn_measurement_method \w\f
_diffrn_radiation_monochromator graphite
_diffrn_radiation_type 'Mo K\a'
_diffrn_radiation_wavelength 0.71073
_diffrn_reflns_av_R_equivalents 0.039
_diffrn_reflns_limit_h_max 10
_diffrn_reflns_limit_h_min -11
_diffrn_reflns_limit_k_max 28
_diffrn_reflns_limit_k_min -27
_diffrn_reflns_limit_l_max 32
_diffrn_reflns_limit_l_min -32
_diffrn_reflns_number 49459
_diffrn_reflns_theta_full 32.323
_diffrn_reflns_theta_max 32.323
_diffrn_reflns_theta_min 1.902
_exptl_absorpt_coefficient_mu 15.203
_exptl_absorpt_correction_T_max 0.7481
_exptl_absorpt_correction_T_min 0.2443
_exptl_absorpt_correction_type multi-scan
_exptl_crystal_colour orange
_exptl_crystal_density_diffrn 2.511
_exptl_crystal_description chunk
_exptl_crystal_F_000 2076
_exptl_crystal_size_max 0.36
_exptl_crystal_size_mid 0.12
_exptl_crystal_size_min 0.12
_refine_diff_density_max 2.70
_refine_diff_density_min -1.08
_refine_ls_abs_structure_details 'Flack (1983), 4704 Friedel-pairs'
_refine_ls_abs_structure_Flack 0.002(8)
_refine_ls_extinction_coef 134(4)
_refine_ls_extinction_method 'Larson (1970), Equation 22'
_refine_ls_goodness_of_fit_ref 0.5187
_refine_ls_hydrogen_treatment constr
_refine_ls_matrix_type full
_refine_ls_number_parameters 346
_refine_ls_number_reflns 8121
_refine_ls_number_restraints 0
_refine_ls_R_factor_all 0.0318
_refine_ls_R_factor_gt 0.0220
_refine_ls_shift/su_max 0.003069
_refine_ls_structure_factor_coef F
_refine_ls_weighting_details
;
 Method= Modified Sheldrick 
 w=1/[\s^2^(F^2^) + ( 0.03P)^2^ + 0.00P] 
 ,where P=(max(Fo^2^,0) + 2Fc^2^)/3 
;
_refine_ls_weighting_scheme calc
_refine_ls_wR_factor_all 0.0449
_refine_ls_wR_factor_gt 0.0290
_refine_ls_wR_factor_ref 0.0283
_reflns_limit_h_max 11
_reflns_limit_h_min -11
_reflns_limit_k_max 28
_reflns_limit_k_min 0
_reflns_limit_l_max 32
_reflns_limit_l_min 0
_reflns_number_gt 8517
_reflns_number_total 10647
_reflns_threshold_expression I>2.5\s(I)
_cod_data_source_file ic101782v_si_002_9.cif
_cod_data_source_block {[Co(NH3)6][Au(CN)4]3(H2O)4}
_cod_original_sg_symbol_H-M 'P 21 21 21 '
_cod_original_formula_sum 'C12 H25 Au3 Co1 N18 O4'
_cod_database_code 4324409

loop_
_symmetry_equiv_pos_as_xyz
x,y,z
x+1/2,-y+1/2,-z
-x,y+1/2,-z+1/2
-x+1/2,-y,z+1/2

loop_
_atom_site_label
_atom_site_type_symbol
_atom_site_fract_x
_atom_site_fract_y
_atom_site_fract_z
_atom_site_U_iso_or_equiv
_atom_site_occupancy
_atom_site_adp_type
_atom_site_refinement_flags_posn
Au1 Au -0.64701(3) -0.337089(10) -0.469422(8) 0.0292 1.0000 Uani .
Au2 Au -0.15118(3) -0.506361(10) -0.539388(8) 0.0295 1.0000 Uani .
Au3 Au -0.64261(3) -0.683037(10) -0.565589(8) 0.0307 1.0000 Uani .
Co1 Co -0.72472(10) -0.61043(5) -0.26519(3) 0.0343 1.0000 Uani .
O1 O -0.5413(8) -0.3009(3) -0.2466(2) 0.0630 1.0000 Uani .
O2 O -0.8946(9) -0.2523(4) -0.2817(3) 0.0835 1.0000 Uani .
O3 O -0.7752(9) -0.8505(4) -0.1857(3) 0.0871 1.0000 Uani .
O4 O -0.6966(11) -0.9810(4) -0.2385(4) 0.1059 1.0000 Uani .
N1 N -0.7612(9) -0.7046(4) -0.3010(3) 0.0769 1.0000 Uani .
N2 N -0.8119(7) -0.6466(3) -0.1851(2) 0.0435 1.0000 Uani .
N3 N -0.9719(8) -0.5849(5) -0.2893(3) 0.1026 1.0000 Uani .
N4 N -0.6333(10) -0.5788(4) -0.3452(2) 0.0693 1.0000 Uani .
N5 N -0.4774(6) -0.6334(3) -0.2410(2) 0.0332 1.0000 Uani .
N6 N -0.6923(10) -0.5154(3) -0.2282(3) 0.0675 1.0000 Uani .
N11 N -0.5064(9) -0.2200(4) -0.3797(3) 0.0620 1.0000 Uani .
N12 N -0.4928(8) -0.2533(3) -0.5831(3) 0.0507 1.0000 Uani .
N13 N -0.7886(8) -0.4431(3) -0.5693(3) 0.0514 1.0000 Uani .
N14 N -0.7857(11) -0.4253(4) -0.3547(3) 0.0701 1.0000 Uani .
N21 N -0.3383(9) -0.4297(4) -0.6518(3) 0.0596 1.0000 Uani .
N22 N -0.0169(9) -0.6178(4) -0.6366(3) 0.0585 1.0000 Uani .
N23 N 0.0315(10) -0.5874(4) -0.4291(3) 0.0628 1.0000 Uani .
N24 N -0.2651(10) -0.3901(4) -0.4434(3) 0.0689 1.0000 Uani .
N31 N -0.4973(10) -0.5612(4) -0.4825(3) 0.0603 1.0000 Uani .
N32 N -0.5163(10) -0.6035(4) -0.6856(3) 0.0698 1.0000 Uani .
N33 N -0.7964(11) -0.8093(4) -0.6416(3) 0.0722 1.0000 Uani .
N34 N -0.7756(9) -0.7498(3) -0.4405(3) 0.0556 1.0000 Uani .
C11 C -0.5586(9) -0.2624(3) -0.4121(3) 0.0397 1.0000 Uani .
C12 C -0.5503(8) -0.2820(3) -0.5413(2) 0.0341 1.0000 Uani .
C13 C -0.7377(8) -0.4075(3) -0.5310(3) 0.0363 1.0000 Uani .
C14 C -0.7400(10) -0.3938(3) -0.3967(3) 0.0462 1.0000 Uani .
C21 C -0.2733(9) -0.4557(3) -0.6097(3) 0.0414 1.0000 Uani .
C22 C -0.0687(8) -0.5801(3) -0.6001(3) 0.0375 1.0000 Uani .
C23 C -0.0325(9) -0.5583(4) -0.4695(3) 0.0432 1.0000 Uani .
C24 C -0.2238(10) -0.4303(4) -0.4790(3) 0.0450 1.0000 Uani .
C31 C -0.5502(10) -0.6050(4) -0.5144(3) 0.0418 1.0000 Uani .
C32 C -0.5598(9) -0.6333(3) -0.6427(3) 0.0418 1.0000 Uani .
C33 C -0.7423(10) -0.7638(3) -0.6142(3) 0.0449 1.0000 Uani .
C34 C -0.7262(9) -0.7283(4) -0.4869(3) 0.0413 1.0000 Uani .
H11 H -0.8096 -0.7345 -0.2709 0.187(13) 1.0000 Uiso R
H12 H -0.8409 -0.7009 -0.3344 0.187(13) 1.0000 Uiso R
H13 H -0.6518 -0.7228 -0.3150 0.187(13) 1.0000 Uiso R
H14 H -0.5230 -0.3267 -0.2118 0.175(13) 1.0000 Uiso R
H21 H -0.9018 -0.6799 -0.1923 0.151(13) 1.0000 Uiso R
H22 H -0.7162 -0.6677 -0.1641 0.151(13) 1.0000 Uiso R
H23 H -0.8585 -0.6104 -0.1606 0.151(13) 1.0000 Uiso R
H24 H -0.9227 -0.2507 -0.3226 0.194(13) 1.0000 Uiso R
H25 H -0.7836 -0.2671 -0.2708 0.194(13) 1.0000 Uiso R
H31 H -0.9804 -0.5850 -0.3326 0.213(13) 1.0000 Uiso R
H32 H -1.0559 -0.6166 -0.2734 0.213(13) 1.0000 Uiso R
H33 H -0.9982 -0.5397 -0.2749 0.213(13) 1.0000 Uiso R
H34 H -0.7627 -0.8628 -0.1453 0.201(13) 1.0000 Uiso R
H35 H -0.6782 -0.8348 -0.2068 0.201(13) 1.0000 Uiso R
H41 H -0.7053 -0.5929 -0.3785 0.182(13) 1.0000 Uiso R
H42 H -0.5148 -0.5930 -0.3522 0.182(13) 1.0000 Uiso R
H43 H -0.6338 -0.5297 -0.3446 0.182(13) 1.0000 Uiso R
H44 H -0.7377 -1.0073 -0.2705 0.226(13) 1.0000 Uiso R
H45 H -0.7207 -0.9388 -0.2211 0.226(13) 1.0000 Uiso R
H51 H -0.4179 -0.6556 -0.2738 0.139(13) 1.0000 Uiso R
H52 H -0.4776 -0.6629 -0.2063 0.139(13) 1.0000 Uiso R
H53 H -0.4207 -0.5909 -0.2314 0.139(13) 1.0000 Uiso R
H61 H -0.5740 -0.5008 -0.2365 0.181(13) 1.0000 Uiso .
H62 H -0.7704 -0.4830 -0.2465 0.181(13) 1.0000 Uiso .
H63 H -0.7090 -0.5163 -0.1856 0.181(13) 1.0000 Uiso .

loop_
_atom_site_aniso_label
_atom_site_aniso_U_11
_atom_site_aniso_U_22
_atom_site_aniso_U_33
_atom_site_aniso_U_23
_atom_site_aniso_U_13
_atom_site_aniso_U_12
Au1 0.03005(8) 0.03060(8) 0.02680(7) -0.00031(6) -0.00032(8) -0.00074(10)
Au2 0.02634(9) 0.03130(9) 0.03101(8) -0.00072(6) 0.00057(8) 0.00020(8)
Au3 0.02845(8) 0.03353(9) 0.03006(8) 0.00127(6) -0.00150(8) -0.00092(8)
Co1 0.0268(3) 0.0587(5) 0.0174(3) -0.0015(3) 0.0002(2) 0.0137(3)
O1 0.087(4) 0.059(3) 0.043(2) 0.015(2) 0.009(3) 0.020(3)
O2 0.096(5) 0.110(5) 0.044(3) 0.017(3) 0.007(3) 0.050(4)
O3 0.078(4) 0.127(6) 0.056(3) 0.006(4) 0.007(3) -0.017(4)
O4 0.124(6) 0.066(4) 0.127(6) -0.006(4) -0.010(5) 0.010(4)
N1 0.061(4) 0.107(6) 0.063(4) -0.049(4) -0.003(3) -0.020(4)
N2 0.037(3) 0.067(4) 0.027(2) -0.002(2) 0.0094(18) -0.003(2)
N3 0.038(3) 0.234(12) 0.036(3) -0.004(5) -0.002(3) 0.062(5)
N4 0.067(4) 0.111(5) 0.030(2) 0.024(3) 0.015(3) 0.041(4)
N5 0.024(2) 0.045(3) 0.031(2) 0.0010(18) 0.0007(17) 0.0058(19)
N6 0.085(5) 0.049(3) 0.068(4) 0.000(3) 0.018(4) 0.024(3)
N11 0.072(4) 0.063(4) 0.051(3) -0.023(3) -0.006(3) -0.008(3)
N12 0.058(4) 0.054(3) 0.040(3) 0.005(2) 0.002(2) -0.018(3)
N13 0.058(3) 0.054(3) 0.042(3) -0.006(3) 0.004(3) -0.022(3)
N14 0.104(6) 0.055(4) 0.051(4) 0.012(3) 0.017(4) -0.004(4)
N21 0.053(4) 0.068(4) 0.058(3) 0.016(3) -0.010(3) 0.011(3)
N22 0.057(4) 0.064(4) 0.054(3) -0.019(3) -0.005(3) 0.013(3)
N23 0.075(4) 0.072(4) 0.041(3) 0.012(3) -0.014(3) 0.009(4)
N24 0.065(4) 0.075(4) 0.067(4) -0.034(4) -0.005(3) 0.016(4)
N31 0.063(4) 0.060(4) 0.058(4) -0.013(3) 0.009(3) -0.028(3)
N32 0.077(5) 0.078(5) 0.055(4) 0.021(3) 0.011(4) 0.005(4)
N33 0.098(6) 0.058(4) 0.061(4) -0.005(3) -0.028(4) -0.008(4)
N34 0.061(4) 0.062(4) 0.044(3) 0.008(3) 0.005(3) -0.014(3)
C11 0.043(3) 0.043(3) 0.033(3) -0.007(2) 0.005(2) 0.000(3)
C12 0.032(3) 0.040(3) 0.030(2) -0.004(2) -0.004(2) -0.008(2)
C13 0.043(3) 0.032(3) 0.034(3) 0.000(2) 0.005(2) -0.012(2)
C14 0.059(4) 0.039(3) 0.041(3) 0.005(3) 0.002(3) 0.000(3)
C21 0.039(3) 0.039(3) 0.046(3) 0.009(3) -0.001(3) 0.002(2)
C22 0.037(3) 0.040(3) 0.035(3) -0.003(2) -0.005(2) 0.003(2)
C23 0.047(3) 0.055(4) 0.028(3) -0.002(2) 0.000(2) 0.000(3)
C24 0.039(3) 0.050(4) 0.046(3) -0.009(3) -0.003(3) 0.003(3)
C31 0.040(3) 0.043(3) 0.043(3) 0.002(2) 0.009(2) -0.011(3)
C32 0.047(3) 0.045(3) 0.034(3) 0.001(2) 0.002(2) -0.007(3)
C33 0.054(4) 0.044(3) 0.037(3) 0.001(3) -0.014(3) -0.002(3)
C34 0.040(3) 0.044(3) 0.040(3) 0.001(2) -0.005(2) -0.004(3)

loop_
_atom_type_symbol
_atom_type_scat_dispersion_real
_atom_type_scat_dispersion_imag
_atom_type_scat_Cromer_Mann_a1
_atom_type_scat_Cromer_Mann_b1
_atom_type_scat_Cromer_Mann_a2
_atom_type_scat_Cromer_Mann_b2
_atom_type_scat_Cromer_Mann_a3
_atom_type_scat_Cromer_Mann_b3
_atom_type_scat_Cromer_Mann_a4
_atom_type_scat_Cromer_Mann_b4
_atom_type_scat_Cromer_Mann_c
_atom_type_scat_source
C 0.0033 0.0016 2.3100 20.8439 1.0200 10.2075 1.5886 0.5687 0.8650 51.6512 0.2156 'International Tables Vol C 4.2.6.8 and 6.1.1.4'
H 0.0000 0.0000 0.4930 10.5109 0.3229 26.1257 0.1402 3.1424 0.0408 57.7998 0.0030 'International Tables Vol C 4.2.6.8 and 6.1.1.4'
N 0.0061 0.0033 12.2126 0.0057 3.1322 9.8933 2.0125 28.9975 1.1663 0.5826 -11.5290 'International Tables Vol C 4.2.6.8 and 6.1.1.4'
O 0.0106 0.0060 3.0485 13.2771 2.2868 5.7011 1.5463 0.3239 0.8670 32.9089 0.2508 'International Tables Vol C 4.2.6.8 and 6.1.1.4'
Co 0.3494 0.9721 12.2841 4.2791 7.3409 0.2784 4.0034 13.5359 2.3488 71.1692 1.0118 'International Tables Vol C 4.2.6.8 and 6.1.1.4'
Au -2.0133 8.8022 16.8819 0.4611 18.5913 8.6216 25.5582 1.4826 5.8600 36.3956 12.0658 'International Tables Vol C 4.2.6.8 and 6.1.1.4'

loop_
_geom_angle_atom_site_label_1
_geom_angle_site_symmetry_1
_geom_angle_atom_site_label_2
_geom_angle_atom_site_label_3
_geom_angle_site_symmetry_3
_geom_angle
_geom_angle_publ_flag
C11 . Au1 C12 . 89.2(2) yes
C11 . Au1 C13 . 176.5(2) yes
C12 . Au1 C13 . 87.7(2) yes
C11 . Au1 C14 . 90.8(3) yes
C12 . Au1 C14 . 178.8(3) yes
C13 . Au1 C14 . 92.3(2) yes
C11 . Au1 N24 . 79.3(2) yes
C12 . Au1 N24 . 88.9(2) yes
C13 . Au1 N24 . 102.3(2) yes
C14 . Au1 N24 . 90.0(3) yes
C21 . Au2 C22 . 89.1(3) yes
C21 . Au2 C23 . 179.0(3) yes
C22 . Au2 C23 . 90.5(2) yes
C21 . Au2 C24 . 91.1(3) yes
C22 . Au2 C24 . 177.6(3) yes
C23 . Au2 C24 . 89.3(3) yes
C21 . Au2 N13 1_655 93.0(2) yes
C22 . Au2 N13 1_655 82.4(2) yes
C23 . Au2 N13 1_655 87.9(2) yes
C24 . Au2 N13 1_655 95.2(2) yes
C21 . Au2 N31 . 94.9(2) yes
C22 . Au2 N31 . 106.3(2) yes
C23 . Au2 N31 . 84.4(2) yes
C24 . Au2 N31 . 76.1(2) yes
N13 1_655 Au2 N31 . 168.39(17) yes
C31 . Au3 C32 . 90.0(2) yes
C31 . Au3 C33 . 177.4(3) yes
C32 . Au3 C33 . 92.5(3) yes
C31 . Au3 C34 . 87.7(2) yes
C32 . Au3 C34 . 177.4(3) yes
C33 . Au3 C34 . 89.8(3) yes
C31 . Au3 N34 2_534 88.8(3) yes
C32 . Au3 N34 2_534 87.6(2) yes
C33 . Au3 N34 2_534 91.9(2) yes
C34 . Au3 N34 2_534 93.6(2) yes
N1 . Co1 N2 . 88.8(3) yes
N1 . Co1 N3 . 89.6(4) yes
N2 . Co1 N3 . 90.5(3) yes
N1 . Co1 N4 . 89.1(3) yes
N2 . Co1 N4 . 177.4(3) yes
N3 . Co1 N4 . 91.0(3) yes
N1 . Co1 N5 . 91.7(3) yes
N2 . Co1 N5 . 89.9(2) yes
N3 . Co1 N5 . 178.6(3) yes
N4 . Co1 N5 . 88.6(2) yes
N1 . Co1 N6 . 178.9(3) yes
N2 . Co1 N6 . 90.4(3) yes
N3 . Co1 N6 . 89.6(4) yes
N4 . Co1 N6 . 91.7(3) yes
N5 . Co1 N6 . 89.0(3) yes
H24 . O2 H25 . 118.3 no
H34 . O3 H35 . 119.2 no
H44 . O4 H45 . 137.7 no
Co1 . N1 H11 . 109.6 no
Co1 . N1 H12 . 108.7 no
H11 . N1 H12 . 109.5 no
Co1 . N1 H13 . 110.1 no
H11 . N1 H13 . 109.5 no
H12 . N1 H13 . 109.5 no
Co1 . N2 H21 . 109.1 no
Co1 . N2 H22 . 108.9 no
H21 . N2 H22 . 109.5 no
Co1 . N2 H23 . 111.1 no
H21 . N2 H23 . 109.1 no
H22 . N2 H23 . 109.1 no
Co1 . N3 H31 . 109.0 no
Co1 . N3 H32 . 111.6 no
H31 . N3 H32 . 108.6 no
Co1 . N3 H33 . 109.6 no
H31 . N3 H33 . 108.6 no
H32 . N3 H33 . 109.5 no
Co1 . N4 H41 . 112.9 no
Co1 . N4 H42 . 112.6 no
H41 . N4 H42 . 109.5 no
Co1 . N4 H43 . 107.3 no
H41 . N4 H43 . 107.1 no
H42 . N4 H43 . 107.1 no
Co1 . N5 H51 . 110.1 no
Co1 . N5 H52 . 110.1 no
H51 . N5 H52 . 109.5 no
Co1 . N5 H53 . 106.8 no
H51 . N5 H53 . 110.1 no
H52 . N5 H53 . 110.1 no
Co1 . N6 H61 . 107.8 no
Co1 . N6 H62 . 110.8 no
H61 . N6 H62 . 107.9 no
Co1 . N6 H63 . 111.3 no
H61 . N6 H63 . 108.7 no
H62 . N6 H63 . 110.3 no
C13 . N13 Au2 1_455 112.4(5) yes
C24 . N24 Au1 . 110.6(6) yes
C31 . N31 Au2 . 107.4(5) yes
C34 . N34 Au3 2_434 118.8(5) yes
Au1 . C11 N11 . 179.2(6) yes
Au1 . C12 N12 . 177.2(6) yes
Au1 . C13 N13 . 174.4(5) yes
Au1 . C14 N14 . 177.3(8) yes
Au2 . C21 N21 . 176.1(6) yes
Au2 . C22 N22 . 175.1(6) yes
Au2 . C23 N23 . 178.5(6) yes
Au2 . C24 N24 . 177.0(7) yes
N31 . C31 Au3 . 177.2(6) yes
Au3 . C32 N32 . 177.8(7) yes
Au3 . C33 N33 . 179.3(8) yes
Au3 . C34 N34 . 175.5(7) yes

loop_
_geom_bond_atom_site_label_1
_geom_bond_atom_site_label_2
_geom_bond_site_symmetry_2
_geom_bond_distance
_geom_bond_publ_flag
Au1 C11 . 1.984(6) yes
Au1 C12 . 1.992(6) yes
Au1 C13 . 1.992(6) yes
Au1 C14 . 2.014(7) yes
Au1 N24 . 3.052(7) yes
Au2 C21 . 2.001(6) yes
Au2 C22 . 2.002(6) yes
Au2 C23 . 1.996(6) yes
Au2 C24 . 2.010(7) yes
Au2 N13 1_655 3.010(6) yes
Au2 N31 . 3.022(6) yes
Au3 C31 . 1.963(7) yes
Au3 C32 . 1.997(6) yes
Au3 C33 . 1.992(6) yes
Au3 C34 . 1.989(6) yes
Au3 N34 2_534 3.004(6) yes
Co1 N1 . 1.960(7) yes
Co1 N2 . 1.956(5) yes
Co1 N3 . 1.962(6) yes
Co1 N4 . 1.937(5) yes
Co1 N5 . 1.952(4) yes
Co1 N6 . 1.981(7) yes
O1 H14 . 0.900 no
O2 H24 . 0.900 no
O2 H25 . 0.900 no
O3 H34 . 0.900 no
O3 H35 . 0.900 no
O4 H44 . 0.900 no
O4 H45 . 0.900 no
N1 H11 . 0.930 no
N1 H12 . 0.930 no
N1 H13 . 0.930 no
N2 H21 . 0.930 no
N2 H22 . 0.930 no
N2 H23 . 0.930 no
N3 H31 . 0.930 no
N3 H32 . 0.930 no
N3 H33 . 0.930 no
N4 H41 . 0.930 no
N4 H42 . 0.930 no
N4 H43 . 0.930 no
N5 H51 . 0.930 no
N5 H52 . 0.930 no
N5 H53 . 0.930 no
N6 H61 . 0.936 no
N6 H62 . 0.930 no
N6 H63 . 0.921 no
N11 C11 . 1.129(8) yes
N12 C12 . 1.131(8) yes
N13 C13 . 1.126(8) yes
N14 C14 . 1.131(9) yes
N21 C21 . 1.133(8) yes
N22 C22 . 1.127(8) yes
N23 C23 . 1.129(8) yes
N24 C24 . 1.121(9) yes
N31 C31 . 1.144(8) yes
N32 C32 . 1.126(9) yes
N33 C33 . 1.116(9) yes
N34 C34 . 1.134(8) yes

loop_
_geom_hbond_atom_site_label_D
_geom_hbond_atom_site_label_H
_geom_hbond_atom_site_label_A
_geom_hbond_site_symmetry_A
_geom_hbond_angle_DHA
_geom_hbond_distance_DH
_geom_hbond_distance_HA
_geom_hbond_distance_DA
_geom_hbond_publ_flag
N1 H11 O2 3_344 137 0.93 2.49 3.232(9) yes
N1 H12 N34 . 123 0.93 2.50 3.109(9) yes
N1 H13 O1 3_444 124 0.93 2.44 3.063(9) yes
O1 H14 N22 4_445 180 0.90 1.95 2.846(9) yes
N2 H21 O2 3_344 174 0.93 2.11 3.040(9) yes
N2 H22 N11 3_444 177 0.93 2.14 3.068(9) yes
N2 H23 N13 4_345 126 0.93 2.46 3.095(9) yes
N2 H23 N21 4_345 129 0.93 2.38 3.051(9) yes
O2 H24 N12 2_444 179 0.90 2.09 2.988(9) yes
O2 H25 O1 . 179 0.90 1.97 2.874(9) yes
N3 H31 N23 1_455 174 0.93 2.07 2.995(9) yes
N3 H33 O4 3_354 129 0.93 2.53 3.201(9) yes
O3 H34 N24 3_444 180 0.90 1.98 2.878(9) yes
O3 H35 O1 3_444 179 0.90 2.01 2.912(9) yes
N4 H41 N23 1_455 149 0.93 2.23 3.069(9) yes
N4 H42 N33 2_534 148 0.93 2.46 3.285(9) yes
N4 H43 N14 . 150 0.93 2.28 3.125(9) yes
O4 H44 N21 2_434 180 0.90 2.18 3.079(9) yes
O4 H45 O3 . 179 0.90 1.88 2.780(9) yes
N5 H51 N33 2_534 170 0.93 2.13 3.049(9) yes
N5 H52 N11 3_444 173 0.93 2.14 3.064(9) yes
N5 H53 O4 3_454 151 0.93 2.35 3.191(9) yes
N5 H53 N21 4_445 128 0.93 2.60 3.247(9) yes
N6 H61 O4 3_454 172 0.94 2.11 3.037(9) yes
N6 H62 N14 . 134 0.93 2.56 3.275(9) yes
